data_7100006
_journal_name_full 'Chemical Communications'
_journal_paper_doi 10.1039/b500614g
_journal_year 2005
_chemical_formula_moiety 'C8 H2 Co3 O10'
_chemical_formula_sum 'C8 H2 Co3 O10'
_chemical_formula_weight 434.89
_chemical_name_common 'cobalt squarate hydroxide'
_space_group_IT_number 12
_symmetry_cell_setting monoclinic
_symmetry_space_group_name_Hall '-C 2y'
_symmetry_space_group_name_H-M 'C 1 2/m 1'
_cell_angle_alpha 90.00
_cell_angle_beta 90.314(2)
_cell_angle_gamma 90.00
_cell_formula_units_Z 2
_cell_length_a 9.4684(11)
_cell_length_b 12.7225(15)
_cell_length_c 5.4873(7)
_cell_measurement_temperature 100(2)
_cell_volume 661.00(14)
_diffrn_ambient_temperature 100(2)
_exptl_crystal_density_diffrn 2.185
_cod_original_sg_symbol_H-M 'C 2/m'
_cod_database_code 7100006

loop_
_symmetry_equiv_pos_as_xyz
'x, y, z'
'-x, y, -z'
'x+1/2, y+1/2, z'
'-x+1/2, y+1/2, -z'
'-x, -y, -z'
'x, -y, z'
'-x+1/2, -y+1/2, -z'
'x+1/2, -y+1/2, z'

loop_
_atom_site_label
_atom_site_type_symbol
_atom_site_fract_x
_atom_site_fract_y
_atom_site_fract_z
_atom_site_U_iso_or_equiv
_atom_site_adp_type
_atom_site_occupancy
_atom_site_symmetry_multiplicity
_atom_site_calc_flag
_atom_site_refinement_flags
_atom_site_disorder_assembly
_atom_site_disorder_group
Co1 Co 0.5000 0.5000 0.5000 0.00488(16) Uani 1 4 d S . .
Co2 Co 0.5000 0.37601(3) 0.0000 0.00556(14) Uani 1 2 d S . .
O1 O 0.37751(17) 0.26220(13) 0.1478(3) 0.0085(3) Uani 1 1 d . . .
O11 O 0.3995(3) 0.5000 0.1726(4) 0.0068(5) Uani 1 2 d S . .
H11 H 0.329(5) 0.5000 0.158(8) 0.008 Uiso 1 2 d S . .
C1 C 0.3081(2) 0.25720(19) 0.3396(4) 0.0072(4) Uani 1 1 d . . .
O2 O 0.37308(18) 0.38656(13) 0.6723(3) 0.0075(3) Uani 1 1 d . . .
C2 C 0.3054(2) 0.31136(18) 0.5760(4) 0.0067(4) Uani 1 1 d . . .

loop_
_atom_site_aniso_label
_atom_site_aniso_U_11
_atom_site_aniso_U_22
_atom_site_aniso_U_33
_atom_site_aniso_U_23
_atom_site_aniso_U_13
_atom_site_aniso_U_12
Co1 0.0062(3) 0.0052(3) 0.0033(3) 0.000 0.0005(2) 0.000
Co2 0.0065(2) 0.0056(2) 0.0045(2) 0.000 0.00137(16) 0.000
O1 0.0086(9) 0.0095(8) 0.0074(7) 0.0005(6) 0.0039(6) -0.0016(7)
O11 0.0043(11) 0.0082(11) 0.0079(11) 0.000 0.0002(9) 0.000
C1 0.0074(11) 0.0074(11) 0.0069(10) 0.0000(9) -0.0008(8) 0.0015(9)
O2 0.0091(9) 0.0078(8) 0.0055(7) -0.0006(6) -0.0005(6) -0.0027(6)
C2 0.0079(11) 0.0072(11) 0.0049(10) 0.0013(8) 0.0004(8) 0.0030(9)

loop_
_geom_bond_atom_site_label_1
_geom_bond_atom_site_label_2
_geom_bond_distance
_geom_bond_site_symmetry_2
_geom_bond_publ_flag
Co1 O11 2.028(2) . ?
Co1 O11 2.028(2) 5_666 ?
Co1 O2 2.1055(17) . ?
Co1 O2 2.1055(17) 2_656 ?
Co1 O2 2.1055(17) 5_666 ?
Co1 O2 2.1055(17) 6_565 ?
Co2 O1 2.0271(17) . ?
Co2 O1 2.0271(17) 2_655 ?
Co2 O11 2.0739(17) . ?
Co2 O11 2.0739(17) 5_665 ?
Co2 O2 2.1617(15) 2_656 ?
Co2 O2 2.1617(15) 1_554 ?
O1 C1 1.246(3) . ?
O11 Co2 2.0739(17) 5_665 ?
O11 H11 0.67(4) . ?
C1 C2 1.462(3) 7_556 ?
C1 C2 1.469(3) . ?
O2 C2 1.265(3) . ?
O2 Co2 2.1617(15) 1_556 ?
C2 C1 1.462(3) 7_556 ?
